data_1504258
loop_
_publ_author_name
'Appleton, Anthony Lucas'
'Miao, Shaobin'
'Brombosz, Scott M.'
'Berger, Nancy J.'
'Barlow, Stephen'
'Marder, Seth R.'
'Lawrence, Brian M.'
'Hardcastle, Kenneth I.'
'Bunz, Uwe H. F.'

_publ_section_title
;
 Alkynylated aceno[2,1,3]thiadiazoles.
;
_journal_issue 22
_journal_name_full 'Organic letters'
_journal_page_first 5222
_journal_page_last 5225
_journal_paper_doi 10.1021/ol902156x
_journal_volume 11
_journal_year 2009
_chemical_formula_moiety 'C30 H36 N2 S Si2'
_chemical_formula_sum 'C30 H36 N2 S Si2'
_chemical_formula_weight 512.85
_chemical_name_systematic
; 
 ? 
;
_space_group_IT_number 14
_symmetry_cell_setting monoclinic
_symmetry_space_group_name_Hall '-P 2yn'
_symmetry_space_group_name_H-M 'P 1 21/n 1'
_atom_sites_solution_hydrogens geom
_atom_sites_solution_primary direct
_atom_sites_solution_secondary difmap
_audit_creation_method SHELXL-97
_cell_angle_alpha 90.00
_cell_angle_beta 90.203(18)
_cell_angle_gamma 90.00
_cell_formula_units_Z 4
_cell_length_a 6.9544(16)
_cell_length_b 34.474(8)
_cell_length_c 11.839(2)
_cell_measurement_reflns_used 876
_cell_measurement_temperature 173(2)
_cell_measurement_theta_max 61.55
_cell_measurement_theta_min 2.56
_cell_volume 2838.3(10)
_computing_cell_refinement 'Bruker SAINT'
_computing_data_collection 'Bruker APEX2'
_computing_data_reduction 'Bruker SAINT'
_computing_molecular_graphics 'Bruker SHELXTL'
_computing_structure_refinement 'SHELXL-97 (Sheldrick, 1997)'
_computing_structure_solution 'SHELXS-97 (Sheldrick, 1990)'
_diffrn_ambient_temperature 173(2)
_diffrn_measured_fraction_theta_full 0.795
_diffrn_measured_fraction_theta_max 0.795
_diffrn_measurement_device_type 'Bruker APEX-II CCD'
_diffrn_measurement_method '\f and \w scans'
_diffrn_radiation_monochromator graphite
_diffrn_radiation_source 'fine-focus sealed tube'
_diffrn_radiation_type CuK\a
_diffrn_radiation_wavelength 1.54178
_diffrn_reflns_av_R_equivalents 0.1645
_diffrn_reflns_av_sigmaI/netI 0.2567
_diffrn_reflns_limit_h_max 8
_diffrn_reflns_limit_h_min -8
_diffrn_reflns_limit_k_max 40
_diffrn_reflns_limit_k_min -41
_diffrn_reflns_limit_l_max 9
_diffrn_reflns_limit_l_min -13
_diffrn_reflns_number 7946
_diffrn_reflns_theta_full 67.27
_diffrn_reflns_theta_max 67.27
_diffrn_reflns_theta_min 2.56
_diffrn_standards_number 0
_exptl_absorpt_coefficient_mu 1.970
_exptl_absorpt_correction_T_max 0.9617
_exptl_absorpt_correction_T_min 0.6184
_exptl_absorpt_correction_type multi-scan
_exptl_absorpt_process_details SADABS
_exptl_crystal_colour blue
_exptl_crystal_density_diffrn 1.200
_exptl_crystal_density_method 'not measured'
_exptl_crystal_description plate
_exptl_crystal_F_000 1096
_exptl_crystal_size_max 0.27
_exptl_crystal_size_mid 0.20
_exptl_crystal_size_min 0.02
_refine_diff_density_max 1.155
_refine_diff_density_min -0.508
_refine_diff_density_rms 0.111
_refine_ls_extinction_coef 0.0047(9)
_refine_ls_extinction_expression Fc^*^=kFc[1+0.001xFc^2^\l^3^/sin(2\q)]^-1/4^
_refine_ls_extinction_method SHELXL
_refine_ls_goodness_of_fit_ref 1.009
_refine_ls_hydrogen_treatment constr
_refine_ls_matrix_type full
_refine_ls_number_parameters 323
_refine_ls_number_reflns 4056
_refine_ls_number_restraints 0
_refine_ls_restrained_S_all 1.009
_refine_ls_R_factor_all 0.2408
_refine_ls_R_factor_gt 0.1371
_refine_ls_shift/su_max 0.001
_refine_ls_shift/su_mean 0.000
_refine_ls_structure_factor_coef Fsqd
_refine_ls_weighting_details 'calc w=1/[\s^2^(Fo^2^)+(0.1650P)^2^+0.0000P] where P=(Fo^2^+2Fc^2^)/3'
_refine_ls_weighting_scheme calc
_refine_ls_wR_factor_gt 0.3237
_refine_ls_wR_factor_ref 0.3754
_reflns_number_gt 1464
_reflns_number_total 4056
_reflns_threshold_expression >2sigma(I)
_cod_data_source_file ol902156x_si_002.cif
_cod_data_source_block aa_tess
_cod_depositor_comments
;
The following automatic conversions were performed:

'_symmetry_cell_setting' value 'Monoclinic' changed to 'monoclinic'
according to /home/saulius/struct/CIF-dictionaries/cif_core.dic
dictionary named 'cif_core.dic' version 2.4.2 from 2011-04-26.

Automatic conversion script
Id: cif_fix_values 1715 2011-07-08 13:25:40Z adriana 
;
_cod_original_cell_volume 2838.3(11)
_cod_original_sg_symbol_H-M P2(1)/n
_cod_database_code 1504258

loop_
_symmetry_equiv_pos_as_xyz
'x, y, z'
'-x+1/2, y+1/2, -z+1/2'
'-x, -y, -z'
'x-1/2, -y-1/2, z-1/2'

loop_
_atom_site_label
_atom_site_type_symbol
_atom_site_fract_x
_atom_site_fract_y
_atom_site_fract_z
_atom_site_U_iso_or_equiv
_atom_site_adp_type
_atom_site_occupancy
_atom_site_symmetry_multiplicity
_atom_site_calc_flag
_atom_site_refinement_flags
C1 C 0.6272(15) 0.0200(3) 0.2806(10) 0.049(3) Uani 1 1 d .
C2 C 0.6773(16) -0.0083(3) 0.2009(9) 0.048(3) Uani 1 1 d .
C3 C 0.7069(15) 0.0042(3) 0.0872(10) 0.049(3) Uani 1 1 d .
C4 C 0.7631(16) -0.0231(3) 0.0037(9) 0.051(3) Uani 1 1 d .
H4 H 0.7818 -0.0494 0.0244 0.061 Uiso 1 1 calc R
C5 C 0.7907(17) -0.0120(3) -0.1060(9) 0.050(3) Uani 1 1 d .
C6 C 0.8484(18) -0.0398(4) -0.1926(10) 0.059(3) Uani 1 1 d .
H6 H 0.8621 -0.0665 -0.1743 0.071 Uiso 1 1 calc R
C7 C 0.8821(18) -0.0274(4) -0.2984(10) 0.063(3) Uani 1 1 d .
H7 H 0.9140 -0.0459 -0.3549 0.076 Uiso 1 1 calc R
C8 C 0.8715(17) 0.0114(4) -0.3273(11) 0.065(3) Uani 1 1 d .
H8 H 0.9002 0.0190 -0.4025 0.078 Uiso 1 1 calc R
C9 C 0.8212(16) 0.0389(3) -0.2510(10) 0.057(3) Uani 1 1 d .
H9 H 0.8091 0.0653 -0.2735 0.068 Uiso 1 1 calc R
C10 C 0.7865(16) 0.0279(3) -0.1362(9) 0.048(3) Uani 1 1 d .
C11 C 0.7299(16) 0.0555(3) -0.0523(10) 0.053(3) Uani 1 1 d .
H11 H 0.7125 0.0819 -0.0729 0.063 Uiso 1 1 calc R
C12 C 0.6998(15) 0.0440(3) 0.0600(8) 0.044(2) Uani 1 1 d .
C13 C 0.6489(15) 0.0730(3) 0.1414(9) 0.047(3) Uani 1 1 d .
C14 C 0.6170(17) 0.0591(3) 0.2520(9) 0.052(3) Uani 1 1 d .
C15 C 0.6810(16) -0.0484(3) 0.2336(9) 0.051(3) Uani 1 1 d .
C16 C 0.6868(17) -0.0821(3) 0.2593(10) 0.054(3) Uani 1 1 d .
C17 C 0.770(2) -0.1400(4) 0.4466(14) 0.086(5) Uani 1 1 d .
H17A H 0.6641 -0.1307 0.4953 0.103 Uiso 1 1 calc R
H17B H 0.7893 -0.1679 0.4624 0.103 Uiso 1 1 calc R
C18 C 0.953(2) -0.1181(5) 0.4782(14) 0.099(5) Uani 1 1 d .
H18A H 1.0541 -0.1239 0.4230 0.148 Uiso 1 1 calc R
H18B H 0.9963 -0.1262 0.5536 0.148 Uiso 1 1 calc R
H18C H 0.9277 -0.0902 0.4784 0.148 Uiso 1 1 calc R
C19 C 0.443(2) -0.1523(4) 0.2734(16) 0.091(5) Uani 1 1 d .
H19A H 0.3555 -0.1351 0.3163 0.109 Uiso 1 1 calc R
H19B H 0.4077 -0.1501 0.1925 0.109 Uiso 1 1 calc R
C20 C 0.406(2) -0.1945(4) 0.3112(14) 0.085(5) Uani 1 1 d .
H20A H 0.4158 -0.2118 0.2457 0.127 Uiso 1 1 calc R
H20B H 0.2777 -0.1965 0.3440 0.127 Uiso 1 1 calc R
H20C H 0.5028 -0.2020 0.3677 0.127 Uiso 1 1 calc R
C21 C 0.860(3) -0.1570(4) 0.1933(16) 0.101(6) Uani 1 1 d .
H21A H 0.9883 -0.1582 0.2302 0.121 Uiso 1 1 calc R
H21B H 0.8170 -0.1840 0.1821 0.121 Uiso 1 1 calc R
C22 C 0.886(3) -0.1397(5) 0.0823(15) 0.116(7) Uani 1 1 d .
H22A H 0.7650 -0.1413 0.0398 0.173 Uiso 1 1 calc R
H22B H 0.9867 -0.1537 0.0414 0.173 Uiso 1 1 calc R
H22C H 0.9233 -0.1124 0.0908 0.173 Uiso 1 1 calc R
C23 C 0.6329(16) 0.1131(3) 0.1185(9) 0.050(3) Uani 1 1 d .
C24 C 0.6035(14) 0.1481(3) 0.1079(9) 0.049(3) Uani 1 1 d .
C25 C 0.687(2) 0.2170(4) 0.2540(12) 0.077(4) Uani 1 1 d .
H25A H 0.8224 0.2186 0.2283 0.092 Uiso 1 1 calc R
H25B H 0.6449 0.2436 0.2730 0.092 Uiso 1 1 calc R
C26 C 0.681(2) 0.1923(4) 0.3621(12) 0.081(4) Uani 1 1 d .
H26A H 0.5484 0.1902 0.3885 0.122 Uiso 1 1 calc R
H26B H 0.7606 0.2045 0.4207 0.122 Uiso 1 1 calc R
H26C H 0.7314 0.1663 0.3460 0.122 Uiso 1 1 calc R
C27 C 0.2732(19) 0.1988(4) 0.1657(13) 0.076(4) Uani 1 1 d .
H27A H 0.2438 0.2229 0.2077 0.091 Uiso 1 1 calc R
H27B H 0.2015 0.1999 0.0934 0.091 Uiso 1 1 calc R
C28 C 0.195(2) 0.1640(5) 0.2350(14) 0.096(5) Uani 1 1 d .
H28A H 0.2239 0.1398 0.1952 0.145 Uiso 1 1 calc R
H28B H 0.0560 0.1666 0.2441 0.145 Uiso 1 1 calc R
H28C H 0.2572 0.1636 0.3095 0.145 Uiso 1 1 calc R
C29 C 0.575(2) 0.2291(3) 0.0069(12) 0.076(4) Uani 1 1 d .
H29A H 0.4957 0.2186 -0.0555 0.091 Uiso 1 1 calc R
H29B H 0.5273 0.2555 0.0235 0.091 Uiso 1 1 calc R
C30 C 0.782(2) 0.2325(5) -0.0349(14) 0.099(5) Uani 1 1 d .
H30A H 0.8642 0.2423 0.0263 0.148 Uiso 1 1 calc R
H30B H 0.7869 0.2505 -0.0990 0.148 Uiso 1 1 calc R
H30C H 0.8285 0.2070 -0.0588 0.148 Uiso 1 1 calc R
N1 N 0.5984(14) 0.0128(3) 0.3904(8) 0.054(2) Uani 1 1 d .
N2 N 0.5704(14) 0.0833(3) 0.3406(8) 0.057(3) Uani 1 1 d .
S1 S 0.5477(5) 0.05394(9) 0.4473(3) 0.0620(9) Uani 1 1 d .
Si1 Si 0.6952(5) -0.13398(9) 0.2918(3) 0.0608(10) Uani 1 1 d .
Si2 Si 0.5351(5) 0.19861(9) 0.1332(3) 0.0606(10) Uani 1 1 d .

loop_
_atom_site_aniso_label
_atom_site_aniso_U_11
_atom_site_aniso_U_22
_atom_site_aniso_U_33
_atom_site_aniso_U_23
_atom_site_aniso_U_13
_atom_site_aniso_U_12
C1 0.061(7) 0.038(6) 0.047(8) -0.001(5) 0.005(5) -0.005(5)
C2 0.066(7) 0.045(6) 0.034(7) -0.008(5) -0.010(5) 0.014(5)
C3 0.063(7) 0.039(6) 0.043(7) -0.001(5) -0.004(5) 0.012(5)
C4 0.072(7) 0.046(7) 0.034(7) -0.013(5) 0.005(5) 0.003(5)
C5 0.082(7) 0.030(6) 0.037(7) -0.013(5) -0.005(5) 0.003(5)
C6 0.086(8) 0.052(7) 0.038(7) -0.014(5) 0.010(5) 0.007(6)
C7 0.085(9) 0.066(9) 0.039(8) -0.016(6) 0.010(6) 0.015(7)
C8 0.065(7) 0.080(10) 0.049(8) -0.017(7) 0.002(6) 0.001(6)
C9 0.071(7) 0.050(7) 0.050(8) 0.005(6) -0.011(5) 0.016(6)
C10 0.069(7) 0.042(6) 0.032(6) -0.004(5) -0.009(5) 0.002(5)
C11 0.066(7) 0.037(6) 0.055(8) -0.002(5) 0.005(5) 0.013(5)
C12 0.061(6) 0.047(6) 0.023(6) -0.002(4) -0.005(4) 0.003(5)
C13 0.058(6) 0.049(7) 0.033(7) 0.002(5) -0.001(4) 0.014(5)
C14 0.076(7) 0.048(7) 0.033(7) -0.007(5) 0.004(5) -0.002(6)
C15 0.063(7) 0.045(7) 0.044(7) -0.007(5) 0.011(5) -0.003(5)
C16 0.066(7) 0.049(7) 0.047(7) -0.006(5) 0.018(5) -0.008(6)
C17 0.093(10) 0.067(9) 0.099(12) 0.021(8) 0.039(9) 0.016(8)
C18 0.096(11) 0.124(14) 0.076(11) 0.015(11) -0.025(8) -0.016(10)
C19 0.092(10) 0.052(9) 0.127(15) 0.001(9) 0.012(9) 0.004(8)
C20 0.095(10) 0.051(8) 0.109(13) -0.006(8) 0.028(9) -0.013(7)
C21 0.120(13) 0.055(9) 0.127(15) -0.005(9) 0.051(11) 0.025(9)
C22 0.20(2) 0.080(12) 0.070(13) -0.021(10) -0.009(12) 0.003(12)
C23 0.077(7) 0.042(7) 0.031(7) -0.001(5) -0.002(5) -0.010(6)
C24 0.054(6) 0.050(7) 0.043(7) -0.002(5) -0.002(5) -0.010(5)
C25 0.111(11) 0.044(7) 0.075(10) -0.016(7) 0.017(8) -0.012(7)
C26 0.102(10) 0.093(11) 0.050(9) 0.001(8) 0.005(7) 0.005(9)
C27 0.085(9) 0.050(8) 0.092(12) -0.010(8) -0.025(8) 0.010(7)
C28 0.077(10) 0.118(14) 0.095(13) 0.008(11) 0.007(8) 0.004(9)
C29 0.113(11) 0.040(7) 0.074(10) 0.006(7) -0.004(8) 0.001(7)
C30 0.091(11) 0.129(15) 0.077(11) 0.023(10) 0.017(8) -0.020(10)
N1 0.072(6) 0.048(6) 0.043(6) 0.001(4) 0.000(4) 0.002(5)
N2 0.082(7) 0.039(5) 0.050(6) 0.004(4) 0.012(5) 0.004(5)
S1 0.098(2) 0.0468(17) 0.0415(19) -0.0025(14) 0.0025(14) 0.0005(16)
Si1 0.083(2) 0.0363(17) 0.064(2) 0.0046(15) 0.0072(16) 0.0058(16)
Si2 0.084(2) 0.0374(18) 0.060(2) 0.0004(16) 0.0031(16) 0.0029(16)

loop_
_atom_type_symbol
_atom_type_description
_atom_type_scat_dispersion_real
_atom_type_scat_dispersion_imag
_atom_type_scat_source
C C 0.0181 0.0091 'International Tables Vol C Tables 4.2.6.8 and 6.1.1.4'
H H 0.0000 0.0000 'International Tables Vol C Tables 4.2.6.8 and 6.1.1.4'
N N 0.0311 0.0180 'International Tables Vol C Tables 4.2.6.8 and 6.1.1.4'
Si Si 0.2541 0.3302 'International Tables Vol C Tables 4.2.6.8 and 6.1.1.4'
S S 0.3331 0.5567 'International Tables Vol C Tables 4.2.6.8 and 6.1.1.4'

loop_
_geom_angle_atom_site_label_1
_geom_angle_atom_site_label_2
_geom_angle_atom_site_label_3
_geom_angle
N1 C1 C14 114.2(10)
N1 C1 C2 124.1(10)
C14 C1 C2 121.6(10)
C1 C2 C3 117.4(10)
C1 C2 C15 119.6(10)
C3 C2 C15 122.9(9)
C12 C3 C4 119.7(10)
C12 C3 C2 120.2(10)
C4 C3 C2 119.8(10)
C5 C4 C3 121.0(11)
C5 C4 H4 119.5
C3 C4 H4 119.5
C4 C5 C10 120.5(10)
C4 C5 C6 121.5(10)
C10 C5 C6 117.6(10)
C7 C6 C5 119.6(11)
C7 C6 H6 120.2
C5 C6 H6 120.2
C6 C7 C8 121.9(11)
C6 C7 H7 119.1
C8 C7 H7 119.1
C9 C8 C7 121.7(12)
C9 C8 H8 119.1
C7 C8 H8 119.1
C8 C9 C10 119.3(11)
C8 C9 H9 120.3
C10 C9 H9 120.3
C5 C10 C11 118.3(10)
C5 C10 C9 119.5(10)
C11 C10 C9 121.9(10)
C12 C11 C10 120.9(10)
C12 C11 H11 119.6
C10 C11 H11 119.6
C11 C12 C3 118.9(10)
C11 C12 C13 118.6(10)
C3 C12 C13 122.3(9)
C23 C13 C14 119.9(10)
C23 C13 C12 125.0(9)
C14 C13 C12 115.2(10)
N2 C14 C1 114.3(10)
N2 C14 C13 122.5(11)
C1 C14 C13 123.2(10)
C16 C15 C2 178.7(11)
C15 C16 Si1 177.5(11)
C18 C17 Si1 113.9(10)
C18 C17 H17A 108.8
Si1 C17 H17A 108.8
C18 C17 H17B 108.8
Si1 C17 H17B 108.8
H17A C17 H17B 107.7
C17 C18 H18A 109.5
C17 C18 H18B 109.5
H18A C18 H18B 109.5
C17 C18 H18C 109.5
H18A C18 H18C 109.5
H18B C18 H18C 109.5
C20 C19 Si1 116.0(10)
C20 C19 H19A 108.3
Si1 C19 H19A 108.3
C20 C19 H19B 108.3
Si1 C19 H19B 108.3
H19A C19 H19B 107.4
C19 C20 H20A 109.5
C19 C20 H20B 109.5
H20A C20 H20B 109.5
C19 C20 H20C 109.5
H20A C20 H20C 109.5
H20B C20 H20C 109.5
C22 C21 Si1 118.6(12)
C22 C21 H21A 107.7
Si1 C21 H21A 107.7
C22 C21 H21B 107.7
Si1 C21 H21B 107.7
H21A C21 H21B 107.1
C21 C22 H22A 109.5
C21 C22 H22B 109.5
H22A C22 H22B 109.5
C21 C22 H22C 109.5
H22A C22 H22C 109.5
H22B C22 H22C 109.5
C24 C23 C13 172.8(11)
C23 C24 Si2 163.7(10)
C26 C25 Si2 115.4(9)
C26 C25 H25A 108.4
Si2 C25 H25A 108.4
C26 C25 H25B 108.4
Si2 C25 H25B 108.4
H25A C25 H25B 107.5
C25 C26 H26A 109.5
C25 C26 H26B 109.5
H26A C26 H26B 109.5
C25 C26 H26C 109.5
H26A C26 H26C 109.5
H26B C26 H26C 109.5
C28 C27 Si2 116.7(9)
C28 C27 H27A 108.1
Si2 C27 H27A 108.1
C28 C27 H27B 108.1
Si2 C27 H27B 108.1
H27A C27 H27B 107.3
C27 C28 H28A 109.5
C27 C28 H28B 109.5
H28A C28 H28B 109.5
C27 C28 H28C 109.5
H28A C28 H28C 109.5
H28B C28 H28C 109.5
C30 C29 Si2 116.8(11)
C30 C29 H29A 108.1
Si2 C29 H29A 108.1
C30 C29 H29B 108.1
Si2 C29 H29B 108.1
H29A C29 H29B 107.3
C29 C30 H30A 109.5
C29 C30 H30B 109.5
H30A C30 H30B 109.5
C29 C30 H30C 109.5
H30A C30 H30C 109.5
H30B C30 H30C 109.5
C1 N1 S1 105.9(8)
C14 N2 S1 103.9(7)
N1 S1 N2 101.6(5)
C21 Si1 C16 108.1(6)
C21 Si1 C19 111.8(8)
C16 Si1 C19 106.0(6)
C21 Si1 C17 113.3(8)
C16 Si1 C17 108.3(6)
C19 Si1 C17 109.0(7)
C24 Si2 C29 111.6(6)
C24 Si2 C27 107.0(5)
C29 Si2 C27 108.4(7)
C24 Si2 C25 107.3(6)
C29 Si2 C25 109.7(6)
C27 Si2 C25 112.8(6)

loop_
_geom_bond_atom_site_label_1
_geom_bond_atom_site_label_2
_geom_bond_distance
C1 N1 1.339(14)
C1 C14 1.391(15)
C1 C2 1.404(14)
C2 C3 1.430(15)
C2 C15 1.434(15)
C3 C12 1.412(14)
C3 C4 1.419(13)
C4 C5 1.369(15)
C4 H4 0.9500
C5 C10 1.420(14)
C5 C6 1.461(13)
C6 C7 1.344(16)
C6 H6 0.9500
C7 C8 1.384(17)
C7 H7 0.9500
C8 C9 1.356(15)
C8 H8 0.9500
C9 C10 1.433(16)
C9 H9 0.9500
C10 C11 1.432(13)
C11 C12 1.404(15)
C11 H11 0.9500
C12 C13 1.433(13)
C13 C23 1.411(14)
C13 C14 1.414(15)
C14 N2 1.378(13)
C15 C16 1.202(14)
C16 Si1 1.831(12)
C17 C18 1.53(2)
C17 Si1 1.914(18)
C17 H17A 0.9900
C17 H17B 0.9900
C18 H18A 0.9800
C18 H18B 0.9800
C18 H18C 0.9800
C19 C20 1.543(17)
C19 Si1 1.877(16)
C19 H19A 0.9900
C19 H19B 0.9900
C20 H20A 0.9800
C20 H20B 0.9800
C20 H20C 0.9800
C21 C22 1.46(2)
C21 Si1 1.821(13)
C21 H21A 0.9900
C21 H21B 0.9900
C22 H22A 0.9800
C22 H22B 0.9800
C22 H22C 0.9800
C23 C24 1.229(14)
C24 Si2 1.831(12)
C25 C26 1.538(18)
C25 Si2 1.887(15)
C25 H25A 0.9900
C25 H25B 0.9900
C26 H26A 0.9800
C26 H26B 0.9800
C26 H26C 0.9800
C27 C28 1.552(18)
C27 Si2 1.863(14)
C27 H27A 0.9900
C27 H27B 0.9900
C28 H28A 0.9800
C28 H28B 0.9800
C28 H28C 0.9800
C29 C30 1.530(18)
C29 Si2 1.848(13)
C29 H29A 0.9900
C29 H29B 0.9900
C30 H30A 0.9800
C30 H30B 0.9800
C30 H30C 0.9800
N1 S1 1.611(9)
N2 S1 1.626(9)

loop_
_geom_torsion_atom_site_label_1
_geom_torsion_atom_site_label_2
_geom_torsion_atom_site_label_3
_geom_torsion_atom_site_label_4
_geom_torsion
N1 C1 C2 C3 -178.8(10)
C14 C1 C2 C3 -3.5(16)
N1 C1 C2 C15 6.3(17)
C14 C1 C2 C15 -178.4(11)
C1 C2 C3 C12 4.7(15)
C15 C2 C3 C12 179.4(10)
C1 C2 C3 C4 178.2(10)
C15 C2 C3 C4 -7.1(16)
C12 C3 C4 C5 -7.1(16)
C2 C3 C4 C5 179.4(11)
C3 C4 C5 C10 7.7(17)
C3 C4 C5 C6 -180.0(11)
C4 C5 C6 C7 -177.1(12)
C10 C5 C6 C7 -4.6(17)
C5 C6 C7 C8 3(2)
C6 C7 C8 C9 -2(2)
C7 C8 C9 C10 2.9(18)
C4 C5 C10 C11 -7.5(16)
C6 C5 C10 C11 179.9(11)
C4 C5 C10 C9 178.2(11)
C6 C5 C10 C9 5.6(15)
C8 C9 C10 C5 -4.9(16)
C8 C9 C10 C11 -178.9(11)
C5 C10 C11 C12 6.9(16)
C9 C10 C11 C12 -179.0(10)
C10 C11 C12 C3 -6.4(16)
C10 C11 C12 C13 178.1(10)
C4 C3 C12 C11 6.3(15)
C2 C3 C12 C11 179.8(10)
C4 C3 C12 C13 -178.4(10)
C2 C3 C12 C13 -4.9(15)
C11 C12 C13 C23 -2.4(16)
C3 C12 C13 C23 -177.7(11)
C11 C12 C13 C14 178.7(10)
C3 C12 C13 C14 3.4(15)
N1 C1 C14 N2 -2.8(15)
C2 C1 C14 N2 -178.6(10)
N1 C1 C14 C13 178.1(10)
C2 C1 C14 C13 2.3(17)
C23 C13 C14 N2 -0.1(17)
C12 C13 C14 N2 178.8(10)
C23 C13 C14 C1 179.0(11)
C12 C13 C14 C1 -2.1(16)
C1 C2 C15 C16 -154(59)
C3 C2 C15 C16 32(60)
C2 C15 C16 Si1 -45(76)
C14 C13 C23 C24 -32(10)
C12 C13 C23 C24 150(9)
C13 C23 C24 Si2 23(12)
C14 C1 N1 S1 3.6(12)
C2 C1 N1 S1 179.2(9)
C1 C14 N2 S1 0.5(12)
C13 C14 N2 S1 179.6(10)
C1 N1 S1 N2 -3.0(9)
C14 N2 S1 N1 1.5(9)
C22 C21 Si1 C16 -28.2(19)
C22 C21 Si1 C19 88.0(17)
C22 C21 Si1 C17 -148.3(16)
C15 C16 Si1 C21 43(23)
C15 C16 Si1 C19 -76(23)
C15 C16 Si1 C17 167(23)
C20 C19 Si1 C21 70.2(14)
C20 C19 Si1 C16 -172.3(11)
C20 C19 Si1 C17 -55.8(14)
C18 C17 Si1 C21 67.8(13)
C18 C17 Si1 C16 -52.1(12)
C18 C17 Si1 C19 -167.0(11)
C23 C24 Si2 C29 -178(3)
C23 C24 Si2 C27 -60(3)
C23 C24 Si2 C25 62(3)
C30 C29 Si2 C24 -61.9(12)
C30 C29 Si2 C27 -179.5(11)
C30 C29 Si2 C25 56.9(13)
C28 C27 Si2 C24 36.2(12)
C28 C27 Si2 C29 156.7(11)
C28 C27 Si2 C25 -81.6(12)
C26 C25 Si2 C24 -53.7(11)
C26 C25 Si2 C29 -175.1(10)
C26 C25 Si2 C27 64.0(12)
